data_7023111
loop_
_publ_author_name
'Gurnani, Chitra'
'Hector, Andrew L.'
'Jager, Edward'
'Levason, William'
'Pugh, David'
'Reid, Gillian'

_publ_section_title
;
 Tin(II) fluoride vs. tin(II) chloride--a comparison of their coordination
 chemistry with neutral ligands.
;
_journal_issue 23
_journal_name_full 'Dalton transactions (Cambridge, England : 2003)'
_journal_page_first 8364
_journal_page_last 8374
_journal_paper_doi 10.1039/c3dt50743b
_journal_volume 42
_journal_year 2013
_chemical_formula_moiety 'C6 H16 Cl2 P2 Sn'
_chemical_formula_sum 'C6 H16 Cl2 P2 Sn'
_chemical_formula_weight 339.72
_chemical_name_systematic
;
?
;
_space_group_IT_number 2
_symmetry_cell_setting triclinic
_symmetry_Int_Tables_number 2
_symmetry_space_group_name_Hall '-P 1'
_symmetry_space_group_name_H-M 'P -1'
_atom_sites_solution_hydrogens geom
_atom_sites_solution_primary direct
_atom_sites_solution_secondary difmap
_audit_creation_method SHELXL-97
_cell_angle_alpha 74.68(2)
_cell_angle_beta 79.59(2)
_cell_angle_gamma 78.04(5)
_cell_formula_units_Z 2
_cell_length_a 7.358(3)
_cell_length_b 7.880(3)
_cell_length_c 11.002(5)
_cell_measurement_reflns_used 2378
_cell_measurement_temperature 100(2)
_cell_measurement_theta_max 31.3
_cell_measurement_theta_min 2.2
_cell_volume 596.5(4)
_computing_cell_refinement
;
CrystalClear-SM Expert 2.0 r11 (Rigaku, 2011)
;
_computing_data_collection
;
CrystalClear-SM Expert 2.0 r11 (Rigaku, 2011)
;
_computing_data_reduction
;
CrystalClear-SM Expert 2.0 r11 (Rigaku, 2011)
;
_computing_molecular_graphics 'ORTEP-3 (Farrugia, 1997)'
_computing_publication_material 'PLATON (Spek, 2003), WinGX (Farrugia, 1999) and enCIFer (Allen et al., 2004).'
_computing_structure_refinement 'SHELXL-97 (Sheldrick, 2008)'
_computing_structure_solution 'SHELXS-97 (Sheldrick, 1997)'
_diffrn_ambient_temperature 100(2)
_diffrn_detector CCD
_diffrn_detector_area_resol_mean 28.5714
_diffrn_measured_fraction_theta_full 0.993
_diffrn_measured_fraction_theta_max 0.888
_diffrn_measurement_device
;
AFC12 (Right): Kappa 3 circle
;
_diffrn_measurement_device_type
;
Rigaku Saturn724+ (2x2 bin mode)
;
_diffrn_measurement_method 'profile data from \w-scans'
_diffrn_measurement_specimen_support Mitegen
_diffrn_radiation_monochromator Confocal
_diffrn_radiation_type MoK\a
_diffrn_radiation_wavelength 0.71075
_diffrn_reflns_av_R_equivalents 0.0383
_diffrn_reflns_av_sigmaI/netI 0.0746
_diffrn_reflns_limit_h_max 10
_diffrn_reflns_limit_h_min -10
_diffrn_reflns_limit_k_max 11
_diffrn_reflns_limit_k_min -10
_diffrn_reflns_limit_l_max 15
_diffrn_reflns_limit_l_min -12
_diffrn_reflns_number 6457
_diffrn_reflns_theta_full 27.50
_diffrn_reflns_theta_max 31.20
_diffrn_reflns_theta_min 2.72
_diffrn_source 'Rotating Anode'
_diffrn_source_current 55.0
_diffrn_source_power 2.5
_diffrn_source_voltage 45.0
_exptl_absorpt_coefficient_mu 2.805
_exptl_absorpt_correction_T_max 0.9725
_exptl_absorpt_correction_T_min 0.8725
_exptl_absorpt_correction_type multi-scan
_exptl_absorpt_process_details 'CrystalClear-SM Expert 2.0 r11 (Rigaku, 2011)'
_exptl_crystal_colour colourless
_exptl_crystal_density_diffrn 1.891
_exptl_crystal_density_method 'not measured'
_exptl_crystal_description platelet
_exptl_crystal_F_000 332
_exptl_crystal_size_max 0.05
_exptl_crystal_size_mid 0.04
_exptl_crystal_size_min 0.01
_refine_diff_density_max 0.884
_refine_diff_density_min -0.888
_refine_diff_density_rms 0.182
_refine_ls_extinction_method none
_refine_ls_goodness_of_fit_ref 0.966
_refine_ls_hydrogen_treatment constr
_refine_ls_matrix_type full
_refine_ls_number_parameters 104
_refine_ls_number_reflns 3428
_refine_ls_number_restraints 0
_refine_ls_restrained_S_all 0.966
_refine_ls_R_factor_all 0.0441
_refine_ls_R_factor_gt 0.0330
_refine_ls_shift/su_max 0.000
_refine_ls_shift/su_mean 0.000
_refine_ls_structure_factor_coef Fsqd
_refine_ls_weighting_details 'calc w=1/[\s^2^(Fo^2^)+(0.0252P)^2^+0.0000P] where P=(Fo^2^+2Fc^2^)/3'
_refine_ls_weighting_scheme calc
_refine_ls_wR_factor_gt 0.0639
_refine_ls_wR_factor_ref 0.0670
_reflns_number_gt 2681
_reflns_number_total 3428
_reflns_threshold_expression I>2\s(I)
_cod_data_source_file c3dt50743b.txt
_cod_data_source_block '[SnCl2(Me2PCH2CH2PMe2)]'
_cod_depositor_comments
;
The following automatic conversions were performed:

'_symmetry_cell_setting' value 'Triclinic' changed to 'triclinic'
according to /home/saulius/struct/CIF-dictionaries/cif_core.dic
dictionary named 'cif_core.dic' version 2.4.2 from 2011-04-26.

Automatic conversion script
Id: cif_fix_values 1891 2012-01-12 08:04:46Z andrius 
;
_cod_original_sg_symbol_H-M P-1
_cod_database_code 7023111

loop_
_symmetry_equiv_pos_as_xyz
'x, y, z'
'-x, -y, -z'

loop_
_atom_site_label
_atom_site_type_symbol
_atom_site_fract_x
_atom_site_fract_y
_atom_site_fract_z
_atom_site_U_iso_or_equiv
_atom_site_adp_type
_atom_site_occupancy
_atom_site_symmetry_multiplicity
_atom_site_calc_flag
_atom_site_refinement_flags
C1 C 0.4319(5) 0.5538(5) 0.8061(3) 0.0186(7) Uani 1 1 d .
H1A H 0.3601 0.6425 0.8521 0.028 Uiso 1 1 calc R
H1B H 0.4522 0.6098 0.7151 0.028 Uiso 1 1 calc R
H1C H 0.5532 0.5072 0.8376 0.028 Uiso 1 1 calc R
C2 C 0.2856(5) 0.2763(5) 0.9998(3) 0.0191(8) Uani 1 1 d .
H2A H 0.4111 0.2437 1.0260 0.029 Uiso 1 1 calc R
H2B H 0.2273 0.1694 1.0196 0.029 Uiso 1 1 calc R
H2C H 0.2086 0.3631 1.0456 0.029 Uiso 1 1 calc R
C3 C 0.4594(4) 0.2019(4) 0.7611(3) 0.0118(6) Uani 1 1 d .
H3A H 0.5101 0.2558 0.6728 0.014 Uiso 1 1 calc R
H3B H 0.5659 0.1503 0.8104 0.014 Uiso 1 1 calc R
C4 C 0.3535(4) 0.0552(4) 0.7610(3) 0.0123(7) Uani 1 1 d .
H4A H 0.3051 0.0000 0.8495 0.015 Uiso 1 1 calc R
H4B H 0.4403 -0.0386 0.7249 0.015 Uiso 1 1 calc R
C5 C 0.0173(5) -0.0288(5) 0.7055(4) 0.0213(8) Uani 1 1 d .
H5A H -0.0962 0.0165 0.6640 0.032 Uiso 1 1 calc R
H5B H -0.0178 -0.0639 0.7977 0.032 Uiso 1 1 calc R
H5C H 0.0883 -0.1325 0.6748 0.032 Uiso 1 1 calc R
C6 C 0.2653(5) 0.1526(5) 0.5069(3) 0.0181(8) Uani 1 1 d .
H6A H 0.3180 0.0316 0.4967 0.027 Uiso 1 1 calc R
H6B H 0.3653 0.2246 0.4862 0.027 Uiso 1 1 calc R
H6C H 0.1703 0.2069 0.4497 0.027 Uiso 1 1 calc R
P1 P 0.30347(12) 0.37344(11) 0.83113(8) 0.01111(17) Uani 1 1 d .
P2 P 0.15937(12) 0.14291(12) 0.66838(8) 0.01136(17) Uani 1 1 d .
Cl1 Cl -0.14499(11) 0.22657(11) 0.93526(8) 0.01581(17) Uani 1 1 d .
Cl2 Cl 0.22397(12) 0.60082(11) 0.52057(8) 0.01667(17) Uani 1 1 d .
Sn1 Sn -0.01299(3) 0.44979(3) 0.72232(2) 0.01115(7) Uani 1 1 d .

loop_
_atom_site_aniso_label
_atom_site_aniso_U_11
_atom_site_aniso_U_22
_atom_site_aniso_U_33
_atom_site_aniso_U_23
_atom_site_aniso_U_13
_atom_site_aniso_U_12
C1 0.0177(18) 0.0158(18) 0.0238(19) -0.0051(15) -0.0017(15) -0.0063(14)
C2 0.023(2) 0.0189(19) 0.0164(18) -0.0058(14) -0.0039(16) -0.0033(15)
C3 0.0123(16) 0.0107(16) 0.0118(16) -0.0021(12) -0.0010(13) -0.0018(12)
C4 0.0160(16) 0.0079(16) 0.0112(16) -0.0008(12) 0.0007(13) -0.0022(12)
C5 0.022(2) 0.018(2) 0.029(2) -0.0107(16) -0.0011(17) -0.0086(15)
C6 0.0209(19) 0.022(2) 0.0110(17) -0.0047(14) -0.0048(15) 0.0015(15)
P1 0.0110(4) 0.0114(4) 0.0120(4) -0.0038(3) -0.0010(3) -0.0034(3)
P2 0.0116(4) 0.0118(4) 0.0117(4) -0.0051(3) -0.0007(3) -0.0022(3)
Cl1 0.0147(4) 0.0164(4) 0.0141(4) -0.0005(3) 0.0013(3) -0.0043(3)
Cl2 0.0152(4) 0.0178(4) 0.0143(4) -0.0007(3) 0.0020(3) -0.0040(3)
Sn1 0.01008(11) 0.01031(12) 0.01175(12) -0.00225(8) 0.00018(9) -0.00064(8)

loop_
_atom_type_symbol
_atom_type_description
_atom_type_scat_dispersion_real
_atom_type_scat_dispersion_imag
_atom_type_scat_source
C C 0.0033 0.0016 'International Tables Vol C Tables 4.2.6.8 and 6.1.1.4'
H H 0.0000 0.0000 'International Tables Vol C Tables 4.2.6.8 and 6.1.1.4'
P P 0.1023 0.0942 'International Tables Vol C Tables 4.2.6.8 and 6.1.1.4'
Cl Cl 0.1484 0.1585 'International Tables Vol C Tables 4.2.6.8 and 6.1.1.4'
Sn Sn -0.6537 1.4246 'International Tables Vol C Tables 4.2.6.8 and 6.1.1.4'

loop_
_geom_angle_atom_site_label_1
_geom_angle_atom_site_label_2
_geom_angle_atom_site_label_3
_geom_angle
P1 C1 H1A 109.5
P1 C1 H1B 109.5
H1A C1 H1B 109.5
P1 C1 H1C 109.5
H1A C1 H1C 109.5
H1B C1 H1C 109.5
P1 C2 H2A 109.5
P1 C2 H2B 109.5
H2A C2 H2B 109.5
P1 C2 H2C 109.5
H2A C2 H2C 109.5
H2B C2 H2C 109.5
C4 C3 P1 110.2(2)
C4 C3 H3A 109.6
P1 C3 H3A 109.6
C4 C3 H3B 109.6
P1 C3 H3B 109.6
H3A C3 H3B 108.1
C3 C4 P2 111.2(2)
C3 C4 H4A 109.4
P2 C4 H4A 109.4
C3 C4 H4B 109.4
P2 C4 H4B 109.4
H4A C4 H4B 108.0
P2 C5 H5A 109.5
P2 C5 H5B 109.5
H5A C5 H5B 109.5
P2 C5 H5C 109.5
H5A C5 H5C 109.5
H5B C5 H5C 109.5
P2 C6 H6A 109.5
P2 C6 H6B 109.5
H6A C6 H6B 109.5
P2 C6 H6C 109.5
H6A C6 H6C 109.5
H6B C6 H6C 109.5
C1 P1 C2 104.90(17)
C1 P1 C3 106.48(16)
C2 P1 C3 104.02(16)
C1 P1 Sn1 116.50(12)
C2 P1 Sn1 117.43(12)
C3 P1 Sn1 106.37(11)
C6 P2 C5 105.12(17)
C6 P2 C4 104.36(16)
C5 P2 C4 106.36(16)
C6 P2 Sn1 116.46(12)
C5 P2 Sn1 115.21(12)
C4 P2 Sn1 108.38(11)
P2 Sn1 Cl1 81.32(4)
P2 Sn1 P1 76.01(5)
Cl1 Sn1 P1 84.29(5)
P2 Sn1 Cl2 85.04(4)
Cl1 Sn1 Cl2 161.62(3)
P1 Sn1 Cl2 80.49(4)

loop_
_geom_bond_atom_site_label_1
_geom_bond_atom_site_label_2
_geom_bond_distance
C1 P1 1.801(4)
C1 H1A 0.9800
C1 H1B 0.9800
C1 H1C 0.9800
C2 P1 1.803(4)
C2 H2A 0.9800
C2 H2B 0.9800
C2 H2C 0.9800
C3 C4 1.522(4)
C3 P1 1.824(3)
C3 H3A 0.9900
C3 H3B 0.9900
C4 P2 1.817(3)
C4 H4A 0.9900
C4 H4B 0.9900
C5 P2 1.797(4)
C5 H5A 0.9800
C5 H5B 0.9800
C5 H5C 0.9800
C6 P2 1.795(3)
C6 H6A 0.9800
C6 H6B 0.9800
C6 H6C 0.9800
P1 Sn1 2.6950(14)
P2 Sn1 2.6502(15)
Cl1 Sn1 2.6896(14)
Cl2 Sn1 2.7292(14)

loop_
_geom_torsion_atom_site_label_1
_geom_torsion_atom_site_label_2
_geom_torsion_atom_site_label_3
_geom_torsion_atom_site_label_4
_geom_torsion
P1 C3 C4 P2 60.6(3)
C4 C3 P1 C1 -172.0(2)
C4 C3 P1 C2 77.5(3)
C4 C3 P1 Sn1 -47.1(2)
C3 C4 P2 C6 82.0(3)
C3 C4 P2 C5 -167.2(2)
C3 C4 P2 Sn1 -42.8(2)
C6 P2 Sn1 Cl1 167.00(13)
C5 P2 Sn1 Cl1 43.19(14)
C4 P2 Sn1 Cl1 -75.79(12)
C6 P2 Sn1 P1 -106.76(14)
C5 P2 Sn1 P1 129.43(14)
C4 P2 Sn1 P1 10.45(11)
C6 P2 Sn1 Cl2 -25.35(13)
C5 P2 Sn1 Cl2 -149.16(14)
C4 P2 Sn1 Cl2 91.86(12)
C1 P1 Sn1 P2 134.42(14)
C2 P1 Sn1 P2 -99.96(14)
C3 P1 Sn1 P2 15.94(11)
C1 P1 Sn1 Cl1 -143.14(14)
C2 P1 Sn1 Cl1 -17.51(13)
C3 P1 Sn1 Cl1 98.39(12)
C1 P1 Sn1 Cl2 47.20(14)
C2 P1 Sn1 Cl2 172.83(13)
C3 P1 Sn1 Cl2 -71.27(12)
